data_2018106
loop_
_publ_author_name
'Maniam, Palanikumar'
'Stock, Norbert'

_publ_section_title
;
 A three-dimensional tin(II) phosphonatobenzenesulfonate with
 Sn~4~O~12~ clusters. Corrigendum
;
_journal_coeditor_code JZ9200
_journal_issue 6
_journal_name_full 'Acta Crystallographica Section C'
_journal_page_first e14
_journal_paper_doi 10.1107/S0108270111016076
_journal_volume 67
_journal_year 2011
_chemical_formula_iupac '[Sn2 (C6 H4 O6 P S) (O H)]'
_chemical_formula_moiety 'C6 H5 O7 P S Sn2'
_chemical_formula_sum 'C6 H5 O7 P S Sn2'
_chemical_formula_weight 489.56
_chemical_name_systematic
;
Poly[\m-hydroxido-(\m7--4-phosphonatobenzenesulfonato)ditin(II)]
;
_space_group_IT_number 2
_symmetry_cell_setting triclinic
_symmetry_space_group_name_Hall '-P 1'
_symmetry_space_group_name_H-M 'P -1'
_atom_sites_solution_hydrogens geom
_atom_sites_solution_primary direct
_atom_sites_solution_secondary difmap
_cell_angle_alpha 81.10(2)
_cell_angle_beta 86.17(2)
_cell_angle_gamma 75.25(3)
_cell_formula_units_Z 2
_cell_length_a 7.0045(14)
_cell_length_b 8.487(2)
_cell_length_c 10.0570(17)
_cell_measurement_reflns_used 1556
_cell_measurement_temperature 293(2)
_cell_measurement_theta_max 28.15
_cell_measurement_theta_min 1.90
_cell_volume 571.0(2)
_computing_cell_refinement 'X-AREA (Stoe & Cie, 2008)'
_computing_data_collection 'X-AREA (Stoe & Cie, 2008)'
_computing_data_reduction 'X-AREA (Stoe & Cie, 2008)'
_computing_molecular_graphics 'DIAMOND (Brandenburg, 2010)'
_computing_publication_material 'XCIF in SHELXTL (Sheldrick, 2008)'
_computing_structure_refinement 'SHELXL97 (Sheldrick, 2008)'
_computing_structure_solution 'SHELXS97 (Sheldrick, 2008)'
_diffrn_ambient_temperature 293(2)
_diffrn_measured_fraction_theta_full 0.939
_diffrn_measured_fraction_theta_max 0.921
_diffrn_measurement_device_type 'Stoe IPDS-1'
_diffrn_measurement_method \f
_diffrn_radiation_monochromator graphite
_diffrn_radiation_source 'fine-focus sealed tube'
_diffrn_radiation_type MoK\a
_diffrn_radiation_wavelength 0.71073
_diffrn_reflns_av_R_equivalents 0.0478
_diffrn_reflns_av_sigmaI/netI 0.0400
_diffrn_reflns_limit_h_max 9
_diffrn_reflns_limit_h_min -9
_diffrn_reflns_limit_k_max 11
_diffrn_reflns_limit_k_min -11
_diffrn_reflns_limit_l_max 13
_diffrn_reflns_limit_l_min -13
_diffrn_reflns_number 6691
_diffrn_reflns_theta_full 25.00
_diffrn_reflns_theta_max 28.06
_diffrn_reflns_theta_min 2.51
_diffrn_standards_decay_% 0
_diffrn_standards_interval_time 0
_diffrn_standards_number 0
_exptl_absorpt_coefficient_mu 4.715
_exptl_absorpt_correction_T_max 0.5814
_exptl_absorpt_correction_T_min 0.3800
_exptl_absorpt_correction_type numerical
_exptl_absorpt_process_details '(XRED rev 1.19 and X-SHAPE rev 1.06)'
_exptl_crystal_colour colourless
_exptl_crystal_density_diffrn 2.847
_exptl_crystal_density_method 'not measured'
_exptl_crystal_description plate
_exptl_crystal_F_000 456
_exptl_crystal_size_max 0.14
_exptl_crystal_size_mid 0.10
_exptl_crystal_size_min 0.07
_refine_diff_density_max 0.788
_refine_diff_density_min -1.080
_refine_ls_extinction_coef 0.0121(9)
_refine_ls_extinction_expression Fc^*^=kFc[1+0.001xFc^2^\l^3^/sin(2\q)]^-1/4^
_refine_ls_extinction_method 'SHELXL97 (Sheldrick, 2008)'
_refine_ls_goodness_of_fit_ref 1.017
_refine_ls_hydrogen_treatment constr
_refine_ls_matrix_type full
_refine_ls_number_parameters 155
_refine_ls_number_reflns 2550
_refine_ls_number_restraints 0
_refine_ls_restrained_S_all 1.017
_refine_ls_R_factor_all 0.0314
_refine_ls_R_factor_gt 0.0251
_refine_ls_shift/su_max 0.001
_refine_ls_shift/su_mean 0.000
_refine_ls_structure_factor_coef Fsqd
_refine_ls_weighting_details 'calc w=1/[\s^2^(Fo^2^)+(0.0397P)^2^+0.0000P] where P=(Fo^2^+2Fc^2^)/3'
_refine_ls_weighting_scheme calc
_refine_ls_wR_factor_gt 0.0644
_refine_ls_wR_factor_ref 0.0664
_reflns_number_gt 2146
_reflns_number_total 2550
_reflns_threshold_expression I>2\s(I)
_cod_data_source_file jz9200.cif
_cod_data_source_block I
_cod_database_code 2018106

loop_
_symmetry_equiv_pos_as_xyz
'x, y, z'
'-x, -y, -z'

loop_
_atom_site_type_symbol
_atom_site_label
_atom_site_fract_x
_atom_site_fract_y
_atom_site_fract_z
_atom_site_U_iso_or_equiv
_atom_site_adp_type
_atom_site_calc_flag
_atom_site_refinement_flags
_atom_site_occupancy
_atom_site_symmetry_multiplicity
_atom_site_disorder_assembly
_atom_site_disorder_group
Sn Sn1 -0.18614(4) 0.83666(3) 0.57934(2) 0.01832(10) Uani d . 1 1 . .
Sn Sn2 -0.35359(4) 0.61742(3) 0.35282(2) 0.01956(10) Uani d . 1 1 . .
P P1 0.12971(14) 0.57551(11) 0.34654(8) 0.01184(19) Uani d . 1 1 . .
S S1 0.37171(15) 0.93625(12) -0.21627(8) 0.0192(2) Uani d . 1 1 . .
O O1 -0.0710(4) 0.6751(3) 0.3976(2) 0.0150(5) Uani d . 1 1 . .
O O2 0.1080(4) 0.4085(3) 0.3189(2) 0.0178(5) Uani d . 1 1 . .
O O3 0.2898(4) 0.5661(3) 0.4465(2) 0.0173(5) Uani d . 1 1 . .
O O4 0.2573(5) 0.9067(4) -0.3215(3) 0.0323(7) Uani d . 1 1 . .
O O5 0.5823(5) 0.8540(4) -0.2319(3) 0.0270(7) Uani d . 1 1 . .
O O6 0.3415(5) 1.1096(4) -0.2013(3) 0.0290(7) Uani d . 1 1 . .
O O7 -0.4330(4) 0.7917(3) 0.4877(2) 0.0164(5) Uani d . 1 1 . .
H H7 -0.5508 0.8395 0.5044 0.025 Uiso d R 1 1 . .
C C1 0.1893(6) 0.6797(4) 0.1859(3) 0.0158(7) Uani d . 1 1 . .
C C2 0.2372(10) 0.5963(6) 0.0754(4) 0.0482(16) Uani d . 1 1 . .
H H2 0.2351 0.4861 0.0837 0.058 Uiso calc R 1 1 . .
C C3 0.2879(12) 0.6763(6) -0.0469(5) 0.057(2) Uani d . 1 1 . .
H H3 0.3180 0.6203 -0.1211 0.069 Uiso calc R 1 1 . .
C C4 0.2942(6) 0.8397(5) -0.0594(3) 0.0213(8) Uani d . 1 1 . .
C C5 0.2430(7) 0.9258(5) 0.0479(4) 0.0253(9) Uani d . 1 1 . .
H H5 0.2455 1.0359 0.0389 0.030 Uiso calc R 1 1 . .
C C6 0.1875(7) 0.8459(5) 0.1701(4) 0.0260(9) Uani d . 1 1 . .
H H6 0.1487 0.9044 0.2423 0.031 Uiso calc R 1 1 . .

loop_
_atom_site_aniso_label
_atom_site_aniso_U_11
_atom_site_aniso_U_22
_atom_site_aniso_U_33
_atom_site_aniso_U_12
_atom_site_aniso_U_13
_atom_site_aniso_U_23
Sn1 0.02088(18) 0.01538(14) 0.01944(15) -0.00646(11) -0.00125(10) -0.00118(9)
Sn2 0.01846(18) 0.02484(16) 0.01551(14) -0.00269(12) -0.00038(9) -0.00787(10)
P1 0.0122(5) 0.0145(4) 0.0075(4) -0.0030(4) 0.0025(3) 0.0007(3)
S1 0.0209(5) 0.0235(5) 0.0096(4) -0.0031(4) 0.0045(3) 0.0022(3)
O1 0.0129(14) 0.0192(12) 0.0121(11) -0.0036(11) 0.0035(9) -0.0019(9)
O2 0.0247(17) 0.0140(12) 0.0138(11) -0.0049(11) -0.0020(10) 0.0012(9)
O3 0.0147(15) 0.0226(13) 0.0135(11) -0.0051(11) -0.0016(9) 0.0020(10)
O4 0.032(2) 0.050(2) 0.0148(13) -0.0133(16) -0.0001(11) 0.0001(13)
O5 0.0213(18) 0.0370(17) 0.0170(13) 0.0009(14) 0.0059(11) -0.0030(12)
O6 0.039(2) 0.0227(15) 0.0184(13) -0.0017(14) 0.0080(12) 0.0043(11)
O7 0.0104(15) 0.0216(13) 0.0161(11) -0.0012(11) 0.0031(9) -0.0049(9)
C1 0.017(2) 0.0190(17) 0.0106(14) -0.0047(15) 0.0027(12) 0.0000(13)
C2 0.103(5) 0.022(2) 0.021(2) -0.023(3) 0.026(2) -0.0072(17)
C3 0.126(6) 0.027(2) 0.020(2) -0.025(3) 0.032(3) -0.0093(18)
C4 0.024(2) 0.0267(19) 0.0105(15) -0.0062(17) 0.0060(14) 0.0015(14)
C5 0.041(3) 0.0223(19) 0.0143(17) -0.0131(19) 0.0088(16) -0.0033(14)
C6 0.046(3) 0.0216(19) 0.0125(16) -0.0136(19) 0.0103(16) -0.0051(14)

loop_
_atom_type_symbol
_atom_type_description
_atom_type_scat_dispersion_real
_atom_type_scat_dispersion_imag
_atom_type_scat_source
C C 0.0033 0.0016 'International Tables Vol C Tables 4.2.6.8 and 6.1.1.4'
H H 0.0000 0.0000 'International Tables Vol C Tables 4.2.6.8 and 6.1.1.4'
O O 0.0106 0.0060 'International Tables Vol C Tables 4.2.6.8 and 6.1.1.4'
P P 0.1023 0.0942 'International Tables Vol C Tables 4.2.6.8 and 6.1.1.4'
S S 0.1246 0.1234 'International Tables Vol C Tables 4.2.6.8 and 6.1.1.4'
Sn Sn -0.6537 1.4246 'International Tables Vol C Tables 4.2.6.8 and 6.1.1.4'

loop_
_geom_angle_atom_site_label_1
_geom_angle_atom_site_label_2
_geom_angle_atom_site_label_3
_geom_angle_site_symmetry_1
_geom_angle_site_symmetry_3
_geom_angle
_geom_angle_publ_flag
O2 Sn1 O7 2_566 . 91.85(10) y
O2 Sn1 O5 2_566 1_456 78.75(11) y
O7 Sn1 O5 . 1_456 80.68(10) y
O2 Sn1 O1 2_566 . 76.93(9) y
O7 Sn1 O1 . . 69.83(10) y
O5 Sn1 O1 1_456 . 140.72(10) y
O1 Sn2 O3 . 2_566 83.17(9) y
O3 Sn2 O3 2_566 1_455 74.26(8) y
O3 Sn2 O6 1_455 2_575 119.16(10) y
O6 Sn2 O1 2_575 . 73.59(10) y
O7 Sn2 O1 . . 74.32(9) y
O6 Sn2 O3 2_575 2_566 152.18(9) y
O1 Sn2 O3 . 1_455 147.71(10) y
O2 P1 O3 . . 114.80(16) ?
O2 P1 O1 . . 109.26(16) ?
O3 P1 O1 . . 109.44(15) ?
O2 P1 C1 . . 105.37(16) ?
O3 P1 C1 . . 109.46(16) ?
O1 P1 C1 . . 108.27(16) ?
O4 S1 O6 . . 114.6(2) ?
O4 S1 O5 . . 110.96(19) ?
O6 S1 O5 . . 112.1(2) ?
O4 S1 C4 . . 107.95(19) ?
O6 S1 C4 . . 105.61(18) ?
O5 S1 C4 . . 104.99(19) ?
P1 O1 Sn2 . . 120.56(15) ?
P1 O1 Sn1 . . 136.42(15) ?
Sn2 O1 Sn1 . . 99.92(10) ?
P1 O2 Sn1 . 2_566 135.22(15) ?
P1 O3 Sn2 . 2_566 126.01(14) ?
S1 O5 Sn1 . 1_654 133.80(16) ?
Sn2 O7 Sn1 . . 114.23(12) ?
Sn2 O7 H7 . . 122.9 ?
Sn1 O7 H7 . . 122.9 ?
C2 C1 C6 . . 118.8(3) ?
C2 C1 P1 . . 120.6(3) ?
C6 C1 P1 . . 120.5(3) ?
C3 C2 C1 . . 120.2(4) ?
C3 C2 H2 . . 119.9 ?
C1 C2 H2 . . 119.9 ?
C2 C3 C4 . . 120.2(4) ?
C2 C3 H3 . . 119.9 ?
C4 C3 H3 . . 119.9 ?
C5 C4 C3 . . 120.6(3) ?
C5 C4 S1 . . 120.4(3) ?
C3 C4 S1 . . 119.1(3) ?
C4 C5 C6 . . 119.1(4) ?
C4 C5 H5 . . 120.5 ?
C6 C5 H5 . . 120.5 ?
C1 C6 C5 . . 121.0(4) ?
C1 C6 H6 . . 119.5 ?
C5 C6 H6 . . 119.5 ?

loop_
_geom_bond_atom_site_label_1
_geom_bond_atom_site_label_2
_geom_bond_site_symmetry_2
_geom_bond_distance
_geom_bond_publ_flag
Sn1 O1 . 2.427(3) y
Sn1 O2 2_566 2.124(2) y
Sn1 O5 1_456 2.410(3) y
Sn1 O7 . 2.155(3) y
Sn2 O1 . 2.246(3) y
Sn2 O3 2_566 2.344(2) y
Sn2 O3 1_455 2.726(3) y
Sn2 O6 2_575 2.586(3) y
Sn2 O7 . 2.108(3) y
P1 O1 . 1.545(3) y
P1 O2 . 1.532(3) y
P1 O3 . 1.535(3) y
P1 C1 . 1.795(3) y
S1 O4 . 1.460(4) y
S1 O5 . 1.472(3) y
S1 O6 . 1.462(4) y
S1 C4 . 1.780(3) y
O2 Sn1 2_566 2.124(2) ?
O3 Sn2 2_566 2.344(2) ?
O5 Sn1 1_654 2.410(3) ?
O7 H7 . 0.8400 ?
C1 C2 . 1.386(5) ?
C1 C6 . 1.391(5) ?
C2 C3 . 1.381(6) ?
C2 H2 . 0.9300 ?
C3 C4 . 1.384(6) ?
C3 H3 . 0.9300 ?
C4 C5 . 1.373(6) ?
C5 C6 . 1.391(5) ?
C5 H5 . 0.9300 ?
C6 H6 . 0.9300 ?

loop_
_geom_hbond_atom_site_label_D
_geom_hbond_atom_site_label_H
_geom_hbond_atom_site_label_A
_geom_hbond_site_symmetry_A
_geom_hbond_distance_DH
_geom_hbond_distance_HA
_geom_hbond_distance_DA
_geom_hbond_angle_DHA
_geom_hbond_publ_flag
O7 H7 O4 1_456 0.84 2.19 2.878(4) 139 y

loop_
_geom_torsion_atom_site_label_1
_geom_torsion_atom_site_label_2
_geom_torsion_atom_site_label_3
_geom_torsion_atom_site_label_4
_geom_torsion_site_symmetry_1
_geom_torsion_site_symmetry_2
_geom_torsion_site_symmetry_3
_geom_torsion_site_symmetry_4
_geom_torsion
_geom_torsion_publ_flag
O2 P1 O1 Sn2 . . . . -22.08(19) ?
O3 P1 O1 Sn2 . . . . -148.56(14) ?
C1 P1 O1 Sn2 . . . . 92.19(18) ?
O2 P1 O1 Sn1 . . . . 133.51(19) ?
O3 P1 O1 Sn1 . . . . 7.0(2) ?
C1 P1 O1 Sn1 . . . . -112.2(2) ?
O7 Sn2 O1 P1 . . . . 172.42(17) ?
O3 Sn2 O1 P1 2_566 . . . 88.70(16) ?
O7 Sn2 O1 Sn1 . . . . 9.22(9) ?
O3 Sn2 O1 Sn1 2_566 . . . -74.49(10) ?
O2 Sn1 O1 P1 2_566 . . . -71.2(2) ?
O7 Sn1 O1 P1 . . . . -168.1(2) ?
O5 Sn1 O1 P1 1_456 . . . -124.3(2) ?
O2 Sn1 O1 Sn2 2_566 . . . 87.68(11) ?
O7 Sn1 O1 Sn2 . . . . -9.25(9) ?
O5 Sn1 O1 Sn2 1_456 . . . 34.56(19) ?
O3 P1 O2 Sn1 . . . 2_566 20.6(3) ?
O1 P1 O2 Sn1 . . . 2_566 -102.7(2) ?
C1 P1 O2 Sn1 . . . 2_566 141.1(2) ?
O2 P1 O3 Sn2 . . . 2_566 -42.0(2) ?
O1 P1 O3 Sn2 . . . 2_566 81.3(2) ?
C1 P1 O3 Sn2 . . . 2_566 -160.22(18) ?
O4 S1 O5 Sn1 . . . 1_654 46.6(3) ?
O6 S1 O5 Sn1 . . . 1_654 -82.9(3) ?
C4 S1 O5 Sn1 . . . 1_654 163.0(2) ?
O1 Sn2 O7 Sn1 . . . . -11.25(10) ?
O3 Sn2 O7 Sn1 2_566 . . . 73.83(12) ?
O2 Sn1 O7 Sn2 2_566 . . . -64.68(13) ?
O5 Sn1 O7 Sn2 1_456 . . . -142.96(13) ?
O1 Sn1 O7 Sn2 . . . . 10.67(10) ?
O2 P1 C1 C2 . . . . -10.4(5) ?
O3 P1 C1 C2 . . . . 113.5(4) ?
O1 P1 C1 C2 . . . . -127.2(4) ?
O2 P1 C1 C6 . . . . 169.4(4) ?
O3 P1 C1 C6 . . . . -66.7(4) ?
O1 P1 C1 C6 . . . . 52.6(4) ?
C6 C1 C2 C3 . . . . 1.9(9) ?
P1 C1 C2 C3 . . . . -178.3(5) ?
C1 C2 C3 C4 . . . . 1.0(11) ?
C2 C3 C4 C5 . . . . -2.5(10) ?
C2 C3 C4 S1 . . . . 177.0(5) ?
O4 S1 C4 C5 . . . . -129.6(4) ?
O6 S1 C4 C5 . . . . -6.6(4) ?
O5 S1 C4 C5 . . . . 112.0(4) ?
O4 S1 C4 C3 . . . . 51.0(5) ?
O6 S1 C4 C3 . . . . 174.0(5) ?
O5 S1 C4 C3 . . . . -67.4(5) ?
C3 C4 C5 C6 . . . . 0.9(8) ?
S1 C4 C5 C6 . . . . -178.5(4) ?
C2 C1 C6 C5 . . . . -3.5(7) ?
P1 C1 C6 C5 . . . . 176.7(4) ?
C4 C5 C6 C1 . . . . 2.0(7) ?
